data_4321171
loop_
_publ_author_name
'Ikuko Katsuki'
'Naohide Matsumoto'
'Masaaki Kojima'

_publ_contact_author_address
;
Department of Chemistry, Faculty of Science, Kumamoto University, Kurokami
2-39-1, Kumamoto 860-8555, Japan
;
_publ_contact_author_email ' naohide@aster.sci.kumamoto-u.ac.jp '
_publ_contact_author_fax ' +81-96-342-3390'
_publ_contact_author_name ' Naohide Matsumoto'
_publ_contact_author_phone ' +81-96-342-3390'
_publ_section_title
;
 Synthesis, Characterization, and Spontaneous Resolution of Chiral
 Nickel(II) Complexes with the Tripod Ligand
 Tris[2-(((2-phenylimidazol-4-yl)methylidene)amino)ethyl]amine
;
_journal_name_full 'Inorganic Chemistry'
_journal_page_first 3350
_journal_page_last 3354
_journal_paper_doi 10.1021/ic9909025
_journal_volume 39
_journal_year 2000
_chemical_formula_sum 'C37 H40 Cl2 N10 Ni O9'
_chemical_formula_weight 898.39
_space_group_IT_number 19
_symmetry_cell_setting orthorhombic
_symmetry_Int_Tables_number 19
_symmetry_space_group_name_Hall 'P 2ac 2ab'
_symmetry_space_group_name_H-M 'P 21 21 21'
_audit_creation_date 'Wed Jan 27 16:09:53 1999'
_audit_creation_method 'from TEXRAY.INF file'
_cell_angle_alpha 90
_cell_angle_beta 90
_cell_angle_gamma 90
_cell_formula_units_Z 4
_cell_length_a 14.206(2)
_cell_length_b 22.735(3)
_cell_length_c 12.696(3)
_cell_measurement_reflns_used 25
_cell_measurement_temperature 293.2
_cell_measurement_theta_max 11.7
_cell_measurement_theta_min 10.1
_cell_volume 4100.5(13)
_computing_cell_refinement 'Rigaku/AFC Diffractometer Control'
_computing_data_collection 'Rigaku/AFC Diffractometer Control'
_computing_data_reduction teXsan
_computing_publication_material teXsan
_computing_structure_refinement teXsan
_computing_structure_solution 'DIRDIF92 (PATTY)'
_diffrn_ambient_temperature 293.2
_diffrn_measurement_device_type 'Rigaku AFC7R'
_diffrn_measurement_method \w-2\q
_diffrn_orient_matrix_UB_11 -0.00153
_diffrn_orient_matrix_UB_12 0.03892
_diffrn_orient_matrix_UB_13 -0.03667
_diffrn_orient_matrix_UB_21 -0.01806
_diffrn_orient_matrix_UB_22 -0.02001
_diffrn_orient_matrix_UB_23 -0.06717
_diffrn_orient_matrix_UB_31 -0.06802
_diffrn_orient_matrix_UB_32 0.00444
_diffrn_orient_matrix_UB_33 0.01865
_diffrn_radiation_detector 'scintillation counter'
_diffrn_radiation_monochromator graphite
_diffrn_radiation_source 'Rigaku rotating anode'
_diffrn_radiation_type 'Mo K\a'
_diffrn_radiation_wavelength 0.7107
_diffrn_reflns_av_R_equivalents 0.192
_diffrn_reflns_av_sigmaI/netI 0.093
_diffrn_reflns_limit_h_max 16
_diffrn_reflns_limit_h_min 0
_diffrn_reflns_limit_k_max 27
_diffrn_reflns_limit_k_min 0
_diffrn_reflns_limit_l_max 15
_diffrn_reflns_limit_l_min 0
_diffrn_reflns_number 4033
_diffrn_reflns_reduction_process 'Lp corrections applied'
_diffrn_reflns_theta_max 25.00
_diffrn_reflns_theta_min 1.43
_diffrn_standards_decay_% -1.00
_diffrn_standards_interval_count 150
_diffrn_standards_number 3
_exptl_absorpt_coefficient_mu 0.670
_exptl_absorpt_correction_T_max 1.000
_exptl_absorpt_correction_T_min 0.931
_exptl_absorpt_correction_type psi-scan
_exptl_absorpt_process_details '(North, Phillips & Mathews, 1968)'
_exptl_crystal_colour blue
_exptl_crystal_density_diffrn 1.455
_exptl_crystal_density_method 'not measured'
_exptl_crystal_description prismatic
_exptl_crystal_F_000 1864.00
_exptl_crystal_size_max 0.500
_exptl_crystal_size_mid 0.200
_exptl_crystal_size_min 0.100
_refine_diff_density_max 0.71
_refine_diff_density_min -1.04
_refine_ls_abs_structure_Flack 0.10(3)
_refine_ls_extinction_method none
_refine_ls_goodness_of_fit_ref 2.460
_refine_ls_hydrogen_treatment noref
_refine_ls_matrix_type full
_refine_ls_number_constraints 0
_refine_ls_number_parameters 533
_refine_ls_number_reflns 2931
_refine_ls_number_restraints 0
_refine_ls_R_factor_all 0.0697
_refine_ls_R_factor_gt 0.0697
_refine_ls_shift/su_max 5.3140
_refine_ls_shift/su_mean 0.2680
_refine_ls_structure_factor_coef F
_refine_ls_weighting_details 'w = 1/[\s^2^(Fo) + 0.00000|Fo|^2^]'
_refine_ls_weighting_scheme calc
_refine_ls_wR_factor_gt 0.0435
_refine_ls_wR_factor_ref 0.0435
_reflns_number_gt 2931
_reflns_number_total 4029
_reflns_threshold_expression >2.0sigma(I)
_cod_data_source_file ic9909025_2.cif
_cod_data_source_block '[Ni(H3L)](ClO4)2(2)'
_cod_original_cell_volume 4100.5(10)
_cod_original_sg_symbol_H-M 'P 21 21 21 '
_cod_original_formula_sum 'C37 H40 Cl2 N10 O9 Ni '
_cod_database_code 4321171

loop_
_symmetry_equiv_pos_as_xyz
x,y,z
1/2-x,-y,1/2+z
1/2+x,1/2-y,-z
-x,1/2+y,1/2-z

loop_
_atom_site_label
_atom_site_type_symbol
_atom_site_fract_x
_atom_site_fract_y
_atom_site_fract_z
_atom_site_U_iso_or_equiv
_atom_site_adp_type
_atom_site_occupancy
_atom_site_calc_flag
_atom_site_refinement_flags
_atom_site_disorder_assembly
_atom_site_disorder_group
Ni(1) Ni 0.01726(5) 0.10273(4) 0.12421(7) 0.0328(2) Uani 1.00 d . . .
Cl(1) Cl 0.2418(1) 0.22915(9) -0.3972(1) 0.0595(6) Uani 1.00 d . . .
Cl(2) Cl 0.9813(2) 0.3637(1) 0.0388(2) 0.1021(9) Uani 1.00 d . . .
O(1) O 0.3233(4) 0.2006(3) -0.3644(6) 0.123(3) Uani 1.00 d . . .
O(2) O 0.2145(4) 0.2711(2) -0.3180(4) 0.089(2) Uani 1.00 d . . .
O(3) O 0.1684(4) 0.1876(3) -0.4064(5) 0.124(3) Uani 1.00 d . . .
O(4) O 0.2534(6) 0.2566(3) -0.4928(5) 0.123(3) Uani 1.00 d . . .
O(5) O 1.0458(4) 0.3945(5) 0.0698(9) 0.275(5) Uani 1.00 d . . .
O(6) O 0.9195(6) 0.3514(6) 0.0968(9) 0.284(7) Uani 1.00 d . . .
O(7) O 1.0239(10) 0.3169(4) 0.009(1) 0.358(8) Uani 1.00 d . . .
O(8) O 0.954(1) 0.3888(8) -0.025(1) 0.57(1) Uani 1.00 d . . .
O(9) O 0.4079(4) 0.1764(2) 0.3988(5) 0.100(3) Uani 1.00 d . . .
N(1) N 0.0846(4) 0.1460(3) 0.3664(5) 0.062(2) Uani 1.00 d . . .
N(2) N -0.0254(4) 0.1830(2) 0.1903(4) 0.038(1) Uani 1.00 d . . .
N(3) N -0.1296(3) 0.1025(2) 0.0832(4) 0.035(1) Uani 1.00 d . . .
N(4) N -0.2780(4) 0.1068(3) 0.0359(5) 0.058(2) Uani 1.00 d . . .
N(5) N -0.0158(4) 0.0535(2) 0.2616(4) 0.046(2) Uani 1.00 d . . .
N(6) N 0.0494(4) 0.0157(2) 0.0716(4) 0.043(1) Uani 1.00 d . . .
N(7) N 0.0728(4) -0.0757(2) 0.0187(5) 0.054(2) Uani 1.00 d . . .
N(8) N 0.1599(4) 0.1148(2) 0.1635(4) 0.045(2) Uani 1.00 d . . .
N(9) N 0.0668(4) 0.1493(2) -0.0129(4) 0.037(1) Uani 1.00 d . . .
N(10) N 0.1241(4) 0.1864(3) -0.1566(5) 0.059(2) Uani 1.00 d . . .
C(1) C 0.0463(5) 0.2043(4) 0.3643(7) 0.069(2) Uani 1.00 d . . .
C(2) C 0.0328(5) 0.2256(3) 0.2536(6) 0.058(2) Uani 1.00 d . . .
C(3) C -0.1119(4) 0.1955(3) 0.1798(5) 0.039(2) Uani 1.00 d . . .
C(4) C -0.1697(4) 0.1533(3) 0.1219(6) 0.037(2) Uani 1.00 d . . .
C(5) C -0.2618(5) 0.1557(3) 0.0936(6) 0.049(2) Uani 1.00 d . . .
C(6) C -0.1964(4) 0.0758(3) 0.0283(6) 0.040(2) Uani 1.00 d . . .
C(7) C -0.1918(5) 0.0201(3) -0.0291(6) 0.045(2) Uani 1.00 d . . .
C(8) C -0.2101(6) 0.0202(4) -0.1361(7) 0.076(3) Uani 1.00 d . . .
C(9) C -0.2102(7) -0.0309(4) -0.1907(7) 0.093(4) Uani 1.00 d . . .
C(10) C -0.1902(6) -0.0830(4) -0.1418(8) 0.079(3) Uani 1.00 d . . .
C(11) C -0.1752(6) -0.0834(4) -0.0356(7) 0.075(3) Uani 1.00 d . . .
C(12) C -0.1735(5) -0.0321(3) 0.0186(6) 0.057(2) Uani 1.00 d . . .
C(13) C 0.0357(6) 0.1020(4) 0.4257(5) 0.074(3) Uani 1.00 d . . .
C(14) C -0.0500(5) 0.0757(3) 0.3649(6) 0.063(3) Uani 1.00 d . . .
C(15) C -0.0046(6) -0.0016(3) 0.2521(6) 0.061(2) Uani 1.00 d . . .
C(16) C 0.0304(5) -0.0244(3) 0.1521(6) 0.050(2) Uani 1.00 d . . .
C(17) C 0.0469(6) -0.0807(3) 0.1217(7) 0.064(2) Uani 1.00 d . . .
C(18) C 0.0723(5) -0.0171(3) -0.0093(6) 0.046(2) Uani 1.00 d . . .
C(19) C 0.1047(5) 0.0020(3) -0.1150(7) 0.049(2) Uani 1.00 d . . .
C(20) C 0.0542(6) -0.0151(4) -0.2043(7) 0.070(3) Uani 1.00 d . . .
C(21) C 0.0872(7) 0.0012(5) -0.3022(7) 0.093(4) Uani 1.00 d . . .
C(22) C 0.1623(8) 0.0348(4) -0.3140(7) 0.092(4) Uani 1.00 d . . .
C(23) C 0.2141(6) 0.0537(4) -0.2254(7) 0.078(3) Uani 1.00 d . . .
C(24) C 0.1850(5) 0.0364(3) -0.1257(7) 0.062(2) Uani 1.00 d . . .
C(25) C 0.1824(5) 0.1380(4) 0.3505(6) 0.062(2) Uani 1.00 d . . .
C(26) C 0.2066(5) 0.0969(4) 0.2617(6) 0.059(2) Uani 1.00 d . . .
C(27) C 0.2074(5) 0.1398(3) 0.0944(6) 0.049(2) Uani 1.00 d . . .
C(28) C 0.1616(5) 0.1593(3) 0.0003(6) 0.048(2) Uani 1.00 d . . .
C(29) C 0.1999(5) 0.1827(4) -0.0900(7) 0.068(3) Uani 1.00 d . . .
C(30) C 0.0445(5) 0.1667(3) -0.1117(6) 0.049(2) Uani 1.00 d . . .
C(31) C -0.0463(5) 0.1669(3) -0.1636(5) 0.046(2) Uani 1.00 d . . .
C(32) C -0.0572(6) 0.1426(4) -0.2617(6) 0.072(3) Uani 1.00 d . . .
C(33) C -0.1413(6) 0.1484(5) -0.3144(6) 0.086(3) Uani 1.00 d . . .
C(34) C -0.2157(6) 0.1747(4) -0.2700(7) 0.079(3) Uani 1.00 d . . .
C(35) C -0.2075(6) 0.1976(4) -0.1698(7) 0.077(3) Uani 1.00 d . . .
C(36) C -0.1216(5) 0.1955(3) -0.1161(6) 0.055(2) Uani 1.00 d . . .
C(37) C 0.4705(8) 0.1927(5) 0.331(1) 0.196(6) Uani 1.00 d . . .
H(1) H -0.0136 0.2066 0.3989 0.0827 Uiso 1.00 calc . . .
H(2) H 0.0879 0.2318 0.3997 0.0827 Uiso 1.00 calc . . .
H(3) H 0.0040 0.2631 0.2495 0.0670 Uiso 1.00 calc . . .
H(4) H 0.0942 0.2286 0.2186 0.0670 Uiso 1.00 calc . . .
H(5) H -0.1393 0.2318 0.2077 0.0433 Uiso 1.00 calc . . .
H(6) H -0.3048 0.1882 0.1103 0.0577 Uiso 1.00 calc . . .
H(7) H -0.3376 0.0963 0.0074 0.0570 Uiso 1.00 calc . . .
H(8) H -0.2242 0.0565 -0.1759 0.0842 Uiso 1.00 calc . . .
H(9) H -0.2191 -0.0305 -0.2702 0.1093 Uiso 1.00 calc . . .
H(10) H -0.1932 -0.1222 -0.1793 0.0743 Uiso 1.00 calc . . .
H(11) H -0.1654 -0.1222 -0.0022 0.0863 Uiso 1.00 calc . . .
H(12) H -0.1609 -0.0341 0.0966 0.0694 Uiso 1.00 calc . . .
H(13) H 0.0168 0.1167 0.4908 0.0820 Uiso 1.00 calc . . .
H(14) H 0.0793 0.0691 0.4383 0.0820 Uiso 1.00 calc . . .
H(15) H -0.0771 0.0449 0.4066 0.0650 Uiso 1.00 calc . . .
H(16) H -0.0950 0.1064 0.3574 0.0650 Uiso 1.00 calc . . .
H(17) H -0.0224 -0.0278 0.3066 0.0626 Uiso 1.00 calc . . .
H(18) H 0.0423 -0.1158 0.1632 0.0698 Uiso 1.00 calc . . .
H(19) H 0.0919 -0.1073 -0.0293 0.0653 Uiso 1.00 calc . . .
H(20) H 0.0017 -0.0407 -0.1988 0.0851 Uiso 1.00 calc . . .
H(21) H 0.0579 -0.0069 -0.3660 0.0960 Uiso 1.00 calc . . .
H(22) H 0.1883 0.0493 -0.3821 0.0907 Uiso 1.00 calc . . .
H(23) H 0.2691 0.0780 -0.2348 0.0844 Uiso 1.00 calc . . .
H(24) H 0.2227 0.0495 -0.0674 0.0669 Uiso 1.00 calc . . .
H(25) H 0.2130 0.1245 0.4149 0.0741 Uiso 1.00 calc . . .
H(26) H 0.2126 0.1758 0.3344 0.0741 Uiso 1.00 calc . . .
H(27) H 0.1852 0.0571 0.2808 0.0713 Uiso 1.00 calc . . .
H(28) H 0.2736 0.0934 0.2506 0.0713 Uiso 1.00 calc . . .
H(29) H 0.2776 0.1440 0.1050 0.0565 Uiso 1.00 calc . . .
H(30) H 0.2620 0.1940 -0.1073 0.0714 Uiso 1.00 calc . . .
H(31) H 0.1280 0.2044 -0.2270 0.0632 Uiso 1.00 calc . . .
H(32) H -0.0053 0.1219 -0.2961 0.0900 Uiso 1.00 calc . . .
H(33) H -0.1467 0.1308 -0.3843 0.0933 Uiso 1.00 calc . . .
H(34) H -0.2768 0.1786 -0.3083 0.0873 Uiso 1.00 calc . . .
H(35) H -0.2608 0.2160 -0.1298 0.0806 Uiso 1.00 calc . . .
H(36) H -0.1138 0.2159 -0.0529 0.0606 Uiso 1.00 calc . . .
H(37) H 0.4788 0.2390 0.3503 0.1393 Uiso 1.00 calc . . .
H(38) H 0.5229 0.1772 0.3357 0.1393 Uiso 1.00 calc . . .
H(39) H 0.4415 0.1975 0.2627 0.1393 Uiso 1.00 calc . . .
H(40) H 0.3599 0.1612 0.4466 0.0985 Uiso 1.00 calc . . .

loop_
_atom_site_aniso_label
_atom_site_aniso_U_11
_atom_site_aniso_U_22
_atom_site_aniso_U_33
_atom_site_aniso_U_12
_atom_site_aniso_U_13
_atom_site_aniso_U_23
Ni(1) 0.0302(4) 0.0361(4) 0.0321(4) 0.0033(4) -0.0028(4) -0.0027(5)
Cl(1) 0.072(1) 0.070(1) 0.037(1) 0.000(1) 0.000(1) -0.0087(10)
Cl(2) 0.072(2) 0.117(2) 0.118(2) -0.029(2) 0.017(2) -0.020(2)
O(1) 0.092(4) 0.127(6) 0.148(7) 0.059(4) -0.033(5) -0.024(6)
O(2) 0.123(5) 0.085(4) 0.059(4) 0.028(4) -0.003(4) -0.034(3)
O(3) 0.143(6) 0.151(7) 0.078(5) -0.120(5) 0.000(5) -0.005(5)
O(4) 0.202(8) 0.109(5) 0.059(3) -0.031(6) 0.026(5) 0.043(3)
O(5) 0.048(4) 0.33(1) 0.44(2) -0.088(5) 0.051(7) -0.34(1)
O(6) 0.105(6) 0.42(2) 0.33(2) -0.067(9) 0.169(9) 0.08(2)
O(7) 0.48(2) 0.133(8) 0.47(2) 0.14(1) 0.22(2) -0.12(1)
O(8) 0.62(3) 0.60(3) 0.49(2) -0.11(2) -0.39(2) 0.50(2)
O(9) 0.103(5) 0.069(4) 0.127(6) 0.008(4) 0.015(4) 0.041(4)
N(1) 0.057(3) 0.088(4) 0.041(4) 0.009(3) -0.010(4) -0.015(4)
N(2) 0.035(2) 0.045(3) 0.034(3) 0.013(3) 0.001(3) -0.009(2)
N(3) 0.027(2) 0.037(3) 0.039(3) 0.009(2) 0.000(2) 0.002(3)
N(4) 0.037(3) 0.065(4) 0.071(5) 0.013(3) -0.011(3) -0.022(4)
N(5) 0.050(4) 0.051(3) 0.037(3) 0.000(3) 0.007(3) 0.009(2)
N(6) 0.043(4) 0.035(2) 0.050(3) 0.011(3) -0.003(3) 0.002(2)
N(7) 0.063(4) 0.033(3) 0.067(4) 0.005(3) -0.005(4) -0.014(3)
N(8) 0.036(2) 0.046(4) 0.052(3) 0.004(3) -0.008(2) -0.010(3)
N(9) 0.037(3) 0.032(3) 0.042(3) -0.002(3) 0.005(2) 0.005(2)
N(10) 0.062(4) 0.072(5) 0.042(4) 0.000(4) 0.018(3) 0.020(4)
C(1) 0.062(5) 0.091(5) 0.053(4) 0.022(5) -0.019(5) -0.040(5)
C(2) 0.060(6) 0.051(5) 0.062(4) -0.006(4) -0.015(4) -0.024(4)
C(3) 0.032(3) 0.045(4) 0.040(4) 0.010(3) -0.008(3) -0.008(3)
C(4) 0.037(3) 0.035(3) 0.041(4) 0.006(3) 0.002(3) -0.005(3)
C(5) 0.038(3) 0.055(4) 0.055(5) 0.012(4) -0.006(4) -0.002(3)
C(6) 0.035(3) 0.035(4) 0.050(5) -0.006(2) -0.001(3) 0.003(3)
C(7) 0.037(4) 0.048(3) 0.050(4) -0.005(4) -0.004(4) -0.018(3)
C(8) 0.103(7) 0.075(6) 0.049(4) 0.016(6) -0.014(6) 0.005(5)
C(9) 0.120(8) 0.082(6) 0.078(7) -0.019(7) -0.053(7) -0.020(5)
C(10) 0.070(6) 0.066(5) 0.102(6) 0.005(5) -0.020(6) -0.044(5)
C(11) 0.085(6) 0.043(5) 0.098(6) 0.002(5) 0.002(6) -0.004(4)
C(12) 0.064(5) 0.058(4) 0.049(5) 0.003(5) -0.003(4) 0.000(3)
C(13) 0.084(6) 0.099(7) 0.039(5) 0.003(5) -0.002(4) -0.002(5)
C(14) 0.078(5) 0.083(6) 0.030(4) 0.002(4) 0.011(4) 0.003(4)
C(15) 0.074(6) 0.052(3) 0.057(4) 0.010(5) -0.006(4) 0.017(4)
C(16) 0.050(5) 0.040(3) 0.059(4) 0.005(4) -0.009(4) 0.014(3)
C(17) 0.083(6) 0.046(4) 0.063(4) 0.004(4) -0.011(5) -0.007(5)
C(18) 0.043(4) 0.038(3) 0.057(4) 0.008(4) -0.005(4) -0.008(3)
C(19) 0.049(4) 0.043(4) 0.056(4) 0.022(3) 0.001(4) -0.007(4)
C(20) 0.068(6) 0.082(7) 0.058(4) 0.003(5) -0.010(4) -0.012(5)
C(21) 0.106(8) 0.118(10) 0.053(5) 0.045(6) 0.000(6) 0.000(6)
C(22) 0.140(10) 0.082(8) 0.053(6) 0.033(6) 0.035(6) 0.005(5)
C(23) 0.083(7) 0.064(6) 0.089(5) 0.003(5) 0.033(5) 0.009(6)
C(24) 0.060(5) 0.058(5) 0.069(5) 0.002(3) 0.013(5) -0.036(5)
C(25) 0.055(3) 0.092(6) 0.038(5) 0.006(5) -0.015(4) -0.005(4)
C(26) 0.038(4) 0.083(6) 0.056(4) 0.006(5) -0.013(3) -0.013(4)
C(27) 0.024(4) 0.059(5) 0.064(5) -0.004(3) 0.003(3) -0.013(4)
C(28) 0.038(3) 0.034(4) 0.070(4) -0.003(3) -0.005(3) -0.008(4)
C(29) 0.038(4) 0.076(6) 0.088(6) -0.001(5) 0.014(3) 0.027(5)
C(30) 0.056(4) 0.046(4) 0.045(4) -0.001(4) 0.003(3) 0.015(4)
C(31) 0.056(4) 0.038(4) 0.042(4) 0.003(3) 0.004(3) 0.017(3)
C(32) 0.075(5) 0.089(7) 0.052(5) 0.018(5) -0.007(4) -0.024(5)
C(33) 0.077(6) 0.132(9) 0.050(6) 0.008(6) -0.014(4) -0.020(6)
C(34) 0.059(6) 0.112(9) 0.065(5) 0.005(5) -0.020(5) 0.030(5)
C(35) 0.059(5) 0.103(8) 0.070(5) 0.045(6) -0.016(4) 0.018(5)
C(36) 0.056(4) 0.064(5) 0.045(5) 0.010(4) 0.000(3) 0.000(5)
C(37) 0.15(1) 0.17(1) 0.27(2) 0.060(10) 0.17(1) 0.16(1)

loop_
_atom_type_symbol
_atom_type_description
_atom_type_scat_dispersion_real
_atom_type_scat_dispersion_imag
_atom_type_scat_source
N N 0.006 0.003
;International Tables for Crystallography
(1992, Vol. C, Tables 4.2.6.8 and 6.1.1.1)
;
C C 0.003 0.002
;International Tables for Crystallography
(1992, Vol. C, Tables 4.2.6.8 and 6.1.1.1)
;
H H 0.000 0.000
;International Tables for Crystallography
(1992, Vol. C, Table 6.1.1.2)
;
Cl Cl 0.148 0.159
;International Tables for Crystallography
(1992, Vol. C, Tables 4.2.6.8 and 6.1.1.1)
;
O O 0.011 0.006
;International Tables for Crystallography
(1992, Vol. C, Tables 4.2.6.8 and 6.1.1.1)
;
Ni Ni 0.339 1.112
;International Tables for Crystallography
(1992, Vol. C, Tables 4.2.6.8 and 6.1.1.1)
;

loop_
_geom_angle_atom_site_label_1
_geom_angle_atom_site_label_2
_geom_angle_atom_site_label_3
_geom_angle
_geom_angle_site_symmetry_1
_geom_angle_site_symmetry_2
_geom_angle_site_symmetry_3
_geom_angle_publ_flag
N(2) Ni(1) N(3) 79.5(3) 1_555 1_555 1_555 yes
N(2) Ni(1) N(5) 93.7(3) 1_555 1_555 1_555 yes
N(2) Ni(1) N(6) 172.6(3) 1_555 1_555 1_555 yes
N(2) Ni(1) N(8) 94.0(3) 1_555 1_555 1_555 yes
N(2) Ni(1) N(9) 89.5(3) 1_555 1_555 1_555 yes
N(3) Ni(1) N(5) 89.1(3) 1_555 1_555 1_555 yes
N(3) Ni(1) N(6) 97.4(3) 1_555 1_555 1_555 yes
N(3) Ni(1) N(8) 172.6(3) 1_555 1_555 1_555 yes
N(3) Ni(1) N(9) 97.0(3) 1_555 1_555 1_555 yes
N(5) Ni(1) N(6) 79.4(3) 1_555 1_555 1_555 yes
N(5) Ni(1) N(8) 95.0(4) 1_555 1_555 1_555 yes
N(5) Ni(1) N(9) 173.6(4) 1_555 1_555 1_555 yes
N(6) Ni(1) N(8) 89.4(3) 1_555 1_555 1_555 yes
N(6) Ni(1) N(9) 97.6(3) 1_555 1_555 1_555 yes
N(8) Ni(1) N(9) 79.2(3) 1_555 1_555 1_555 yes
O(1) Cl(1) O(2) 108.9(7) 1_555 1_555 1_555 yes
O(1) Cl(1) O(3) 109.1(7) 1_555 1_555 1_555 yes
O(1) Cl(1) O(4) 112.1(8) 1_555 1_555 1_555 yes
O(2) Cl(1) O(3) 107.6(6) 1_555 1_555 1_555 yes
O(2) Cl(1) O(4) 110.4(7) 1_555 1_555 1_555 yes
O(3) Cl(1) O(4) 108.6(7) 1_555 1_555 1_555 yes
O(5) Cl(2) O(6) 119(1) 1_555 1_555 1_555 yes
O(5) Cl(2) O(7) 102(1) 1_555 1_555 1_555 yes
O(5) Cl(2) O(8) 102(1) 1_555 1_555 1_555 yes
O(6) Cl(2) O(7) 109(1) 1_555 1_555 1_555 yes
O(6) Cl(2) O(8) 109(1) 1_555 1_555 1_555 yes
O(7) Cl(2) O(8) 112(1) 1_555 1_555 1_555 yes
C(1) N(1) C(13) 118(1) 1_555 1_555 1_555 yes
C(1) N(1) C(25) 119(1) 1_555 1_555 1_555 yes
C(13) N(1) C(25) 117(1) 1_555 1_555 1_555 yes
Ni(1) N(2) C(2) 127.9(7) 1_555 1_555 1_555 yes
Ni(1) N(2) C(3) 115.7(8) 1_555 1_555 1_555 yes
C(2) N(2) C(3) 116.4(9) 1_555 1_555 1_555 yes
Ni(1) N(3) C(4) 108.2(7) 1_555 1_555 1_555 yes
Ni(1) N(3) C(6) 145.4(7) 1_555 1_555 1_555 yes
C(4) N(3) C(6) 106.0(8) 1_555 1_555 1_555 yes
C(5) N(4) C(6) 108.6(9) 1_555 1_555 1_555 yes
Ni(1) N(5) C(14) 128.2(7) 1_555 1_555 1_555 yes
Ni(1) N(5) C(15) 114.5(8) 1_555 1_555 1_555 yes
C(14) N(5) C(15) 117.3(10) 1_555 1_555 1_555 yes
Ni(1) N(6) C(16) 109.5(7) 1_555 1_555 1_555 yes
Ni(1) N(6) C(18) 145.6(8) 1_555 1_555 1_555 yes
C(16) N(6) C(18) 104.5(9) 1_555 1_555 1_555 yes
C(17) N(7) C(18) 109.0(10) 1_555 1_555 1_555 yes
Ni(1) N(8) C(26) 126.8(7) 1_555 1_555 1_555 yes
Ni(1) N(8) C(27) 114.5(8) 1_555 1_555 1_555 yes
C(26) N(8) C(27) 118.6(9) 1_555 1_555 1_555 yes
Ni(1) N(9) C(28) 107.6(8) 1_555 1_555 1_555 yes
Ni(1) N(9) C(30) 144.7(8) 1_555 1_555 1_555 yes
C(28) N(9) C(30) 107.1(10) 1_555 1_555 1_555 yes
C(29) N(10) C(30) 112(1) 1_555 1_555 1_555 yes
N(1) C(1) C(2) 111(1) 1_555 1_555 1_555 yes
N(2) C(2) C(1) 111(1) 1_555 1_555 1_555 yes
N(2) C(3) C(4) 116.8(10) 1_555 1_555 1_555 yes
N(3) C(4) C(3) 119.8(9) 1_555 1_555 1_555 yes
N(3) C(4) C(5) 109.7(10) 1_555 1_555 1_555 yes
C(3) C(4) C(5) 130(1) 1_555 1_555 1_555 yes
N(4) C(5) C(4) 105.9(10) 1_555 1_555 1_555 yes
N(3) C(6) N(4) 109.6(9) 1_555 1_555 1_555 yes
N(3) C(6) C(7) 128(1) 1_555 1_555 1_555 yes
N(4) C(6) C(7) 121.4(10) 1_555 1_555 1_555 yes
C(6) C(7) C(8) 118(1) 1_555 1_555 1_555 yes
C(6) C(7) C(12) 122(1) 1_555 1_555 1_555 yes
C(8) C(7) C(12) 118(1) 1_555 1_555 1_555 yes
C(7) C(8) C(9) 120(1) 1_555 1_555 1_555 yes
C(8) C(9) C(10) 120(1) 1_555 1_555 1_555 yes
C(9) C(10) C(11) 119(1) 1_555 1_555 1_555 yes
C(10) C(11) C(12) 120(1) 1_555 1_555 1_555 yes
C(7) C(12) C(11) 121(1) 1_555 1_555 1_555 yes
N(1) C(13) C(14) 112.7(10) 1_555 1_555 1_555 yes
N(5) C(14) C(13) 108.1(9) 1_555 1_555 1_555 yes
N(5) C(15) C(16) 118(1) 1_555 1_555 1_555 yes
N(6) C(16) C(15) 118.2(10) 1_555 1_555 1_555 yes
N(6) C(16) C(17) 111(1) 1_555 1_555 1_555 yes
C(15) C(16) C(17) 129(1) 1_555 1_555 1_555 yes
N(7) C(17) C(16) 103(1) 1_555 1_555 1_555 yes
N(6) C(18) N(7) 110(1) 1_555 1_555 1_555 yes
N(6) C(18) C(19) 128(1) 1_555 1_555 1_555 yes
N(7) C(18) C(19) 120(1) 1_555 1_555 1_555 yes
C(18) C(19) C(20) 119(1) 1_555 1_555 1_555 yes
C(18) C(19) C(24) 120(1) 1_555 1_555 1_555 yes
C(20) C(19) C(24) 119(1) 1_555 1_555 1_555 yes
C(19) C(20) C(21) 118(1) 1_555 1_555 1_555 yes
C(20) C(21) C(22) 122(1) 1_555 1_555 1_555 yes
C(21) C(22) C(23) 120(1) 1_555 1_555 1_555 yes
C(22) C(23) C(24) 119(1) 1_555 1_555 1_555 yes
C(19) C(24) C(23) 119(1) 1_555 1_555 1_555 yes
N(1) C(25) C(26) 114(1) 1_555 1_555 1_555 yes
N(8) C(26) C(25) 111.1(10) 1_555 1_555 1_555 yes
N(8) C(27) C(28) 118(1) 1_555 1_555 1_555 yes
N(9) C(28) C(27) 119(1) 1_555 1_555 1_555 yes
N(9) C(28) C(29) 110(1) 1_555 1_555 1_555 yes
C(27) C(28) C(29) 129(1) 1_555 1_555 1_555 yes
N(10) C(29) C(28) 103(1) 1_555 1_555 1_555 yes
N(9) C(30) N(10) 107(1) 1_555 1_555 1_555 yes
N(9) C(30) C(31) 129(1) 1_555 1_555 1_555 yes
N(10) C(30) C(31) 123(1) 1_555 1_555 1_555 yes
C(30) C(31) C(32) 120(1) 1_555 1_555 1_555 yes
C(30) C(31) C(36) 119(1) 1_555 1_555 1_555 yes
C(32) C(31) C(36) 119(1) 1_555 1_555 1_555 yes
C(31) C(32) C(33) 120(1) 1_555 1_555 1_555 yes
C(32) C(33) C(34) 121(1) 1_555 1_555 1_555 yes
C(33) C(34) C(35) 119(1) 1_555 1_555 1_555 yes
C(34) C(35) C(36) 120(1) 1_555 1_555 1_555 yes
C(31) C(36) C(35) 118(1) 1_555 1_555 1_555 yes

loop_
_geom_bond_atom_site_label_1
_geom_bond_atom_site_label_2
_geom_bond_distance
_geom_bond_site_symmetry_1
_geom_bond_site_symmetry_2
_geom_bond_publ_flag
Ni(1) N(2) 2.098(8) 1_555 1_555 yes
Ni(1) N(3) 2.151(7) 1_555 1_555 yes
Ni(1) N(5) 2.124(8) 1_555 1_555 yes
Ni(1) N(6) 2.138(8) 1_555 1_555 yes
Ni(1) N(8) 2.105(8) 1_555 1_555 yes
Ni(1) N(9) 2.155(9) 1_555 1_555 yes
Cl(1) O(1) 1.391(9) 1_555 1_555 yes
Cl(1) O(2) 1.439(8) 1_555 1_555 yes
Cl(1) O(3) 1.411(8) 1_555 1_555 yes
Cl(1) O(4) 1.38(1) 1_555 1_555 yes
Cl(2) O(5) 1.218(9) 1_555 1_555 yes
Cl(2) O(6) 1.18(1) 1_555 1_555 yes
Cl(2) O(7) 1.28(1) 1_555 1_555 yes
Cl(2) O(8) 1.07(1) 1_555 1_555 yes
O(9) C(37) 1.29(2) 1_555 1_555 yes
N(1) C(1) 1.43(1) 1_555 1_555 yes
N(1) C(13) 1.43(2) 1_555 1_555 yes
N(1) C(25) 1.42(1) 1_555 1_555 yes
N(2) C(2) 1.51(1) 1_555 1_555 yes
N(2) C(3) 1.27(1) 1_555 1_555 yes
N(3) C(4) 1.38(1) 1_555 1_555 yes
N(3) C(6) 1.32(1) 1_555 1_555 yes
N(4) C(5) 1.35(1) 1_555 1_555 yes
N(4) C(6) 1.36(1) 1_555 1_555 yes
N(5) C(14) 1.49(1) 1_555 1_555 yes
N(5) C(15) 1.27(1) 1_555 1_555 yes
N(6) C(16) 1.40(1) 1_555 1_555 yes
N(6) C(18) 1.31(1) 1_555 1_555 yes
N(7) C(17) 1.36(2) 1_555 1_555 yes
N(7) C(18) 1.38(1) 1_555 1_555 yes
N(8) C(26) 1.47(1) 1_555 1_555 yes
N(8) C(27) 1.24(1) 1_555 1_555 yes
N(9) C(28) 1.38(1) 1_555 1_555 yes
N(9) C(30) 1.35(1) 1_555 1_555 yes
N(10) C(29) 1.37(2) 1_555 1_555 yes
N(10) C(30) 1.34(1) 1_555 1_555 yes
C(1) C(2) 1.50(2) 1_555 1_555 yes
C(3) C(4) 1.46(1) 1_555 1_555 yes
C(4) C(5) 1.36(1) 1_555 1_555 yes
C(6) C(7) 1.46(1) 1_555 1_555 yes
C(7) C(8) 1.38(2) 1_555 1_555 yes
C(7) C(12) 1.36(2) 1_555 1_555 yes
C(8) C(9) 1.35(2) 1_555 1_555 yes
C(9) C(10) 1.37(2) 1_555 1_555 yes
C(10) C(11) 1.36(2) 1_555 1_555 yes
C(11) C(12) 1.35(2) 1_555 1_555 yes
C(13) C(14) 1.56(2) 1_555 1_555 yes
C(15) C(16) 1.46(2) 1_555 1_555 yes
C(16) C(17) 1.36(1) 1_555 1_555 yes
C(18) C(19) 1.48(2) 1_555 1_555 yes
C(19) C(20) 1.40(2) 1_555 1_555 yes
C(19) C(24) 1.39(2) 1_555 1_555 yes
C(20) C(21) 1.38(2) 1_555 1_555 yes
C(21) C(22) 1.32(2) 1_555 1_555 yes
C(22) C(23) 1.41(2) 1_555 1_555 yes
C(23) C(24) 1.39(2) 1_555 1_555 yes
C(25) C(26) 1.50(2) 1_555 1_555 yes
C(27) C(28) 1.43(2) 1_555 1_555 yes
C(28) C(29) 1.38(2) 1_555 1_555 yes
C(30) C(31) 1.45(1) 1_555 1_555 yes
C(31) C(32) 1.37(2) 1_555 1_555 yes
C(31) C(36) 1.39(1) 1_555 1_555 yes
C(32) C(33) 1.38(2) 1_555 1_555 yes
C(33) C(34) 1.34(2) 1_555 1_555 yes
C(34) C(35) 1.38(2) 1_555 1_555 yes
C(35) C(36) 1.40(2) 1_555 1_555 yes

loop_
_geom_contact_atom_site_label_1
_geom_contact_atom_site_label_2
_geom_contact_distance
_geom_contact_site_symmetry_1
_geom_contact_site_symmetry_2
_geom_contact_publ_flag
O(1) O(9) 3.28(2) 1_555 1_554 ?
O(1) C(17) 3.30(1) 1_555 2_554 ?
O(1) C(3) 3.45(1) 1_555 3_555 ?
O(1) N(7) 3.53(1) 1_555 2_554 ?
O(2) N(10) 3.09(1) 1_555 1_555 ?
O(2) C(3) 3.12(1) 1_555 3_555 ?
O(2) C(5) 3.32(1) 1_555 3_555 ?
O(2) C(10) 3.37(2) 1_555 4_554 ?
O(2) C(4) 3.44(1) 1_555 3_555 ?
O(2) C(29) 3.53(2) 1_555 1_555 ?
O(2) C(37) 3.57(2) 1_555 3_455 ?
O(3) N(10) 3.23(1) 1_555 1_555 ?
O(3) N(1) 3.26(1) 1_555 1_554 ?
O(3) C(25) 3.29(2) 1_555 1_554 ?
O(3) C(1) 3.41(2) 1_555 1_554 ?
O(3) C(13) 3.45(2) 1_555 1_554 ?
O(4) O(9) 3.17(2) 1_555 1_554 ?
O(4) C(34) 3.42(2) 1_555 3_554 ?
O(4) C(25) 3.50(2) 1_555 1_554 ?
O(4) C(33) 3.59(2) 1_555 3_554 ?
O(5) N(4) 2.84(1) 1_555 3_655 ?
O(5) C(15) 3.32(2) 1_555 4_655 ?
O(6) C(29) 3.22(2) 1_555 3_555 ?
O(7) N(4) 3.36(2) 1_555 3_655 ?
O(7) C(5) 3.37(2) 1_555 3_655 ?
O(8) C(21) 3.42(2) 1_555 4_654 ?
O(9) N(7) 2.76(1) 1_555 2_555 ?
O(9) C(25) 3.38(2) 1_555 1_555 ?
